data_2218072
loop_
_publ_author_name
'Choi, Hong Dae'
'Seo, Pil Ja'
'Son, Byeng Wha'
'Lee, Uk'

_publ_section_title
;
 5-Bromo-2-methyl-3-phenylsulfonyl-1-benzofuran
;
_journal_coeditor_code CF2191
_journal_issue 5
_journal_name_full 'Acta Crystallographica Section E'
_journal_page_first o793
_journal_paper_doi 10.1107/S1600536808008489
_journal_volume 64
_journal_year 2008
_chemical_formula_iupac 'C15 H11 Br O3 S'
_chemical_formula_moiety 'C15 H11 Br O3 S'
_chemical_formula_sum 'C15 H11 Br O3 S'
_chemical_formula_weight 351.21
_chemical_name_systematic
;
5-Bromo-2-methyl-3-phenylsulfonyl-1-benzofuran
;
_space_group_IT_number 14
_symmetry_cell_setting monoclinic
_symmetry_space_group_name_Hall '-P 2yn'
_symmetry_space_group_name_H-M 'P 1 21/n 1'
_atom_sites_solution_hydrogens difmap
_atom_sites_solution_primary direct
_atom_sites_solution_secondary difmap
_cell_angle_alpha 90.00
_cell_angle_beta 94.582(3)
_cell_angle_gamma 90.00
_cell_formula_units_Z 4
_cell_length_a 7.3370(10)
_cell_length_b 11.3450(10)
_cell_length_c 16.602(2)
_cell_measurement_reflns_used 3065
_cell_measurement_temperature 173(2)
_cell_measurement_theta_max 27.70
_cell_measurement_theta_min 2.46
_cell_volume 1377.5(3)
_computing_cell_refinement 'SAINT (Bruker, 2001)'
_computing_data_collection 'SMART (Bruker, 2001)'
_computing_data_reduction 'SAINT (Bruker, 2001)'
_computing_molecular_graphics 'ORTEP-3 (Farrugia, 1997) and DIAMOND (Brandenburg, 1998)'
_computing_publication_material 'SHELXL97 (Sheldrick, 2008)'
_computing_structure_refinement 'SHELXL97 (Sheldrick, 2008)'
_computing_structure_solution 'SHELXS97 (Sheldrick, 2008)'
_diffrn_ambient_temperature 173(2)
_diffrn_detector_area_resol_mean 10.0
_diffrn_measured_fraction_theta_full 0.998
_diffrn_measured_fraction_theta_max 0.998
_diffrn_measurement_device_type 'Bruker SMART CCD'
_diffrn_measurement_method '\f and \w'
_diffrn_radiation_monochromator graphite
_diffrn_radiation_source 'fine-focus sealed tube'
_diffrn_radiation_type MoK\a
_diffrn_radiation_wavelength 0.71073
_diffrn_reflns_av_R_equivalents 0.0334
_diffrn_reflns_av_sigmaI/netI 0.0417
_diffrn_reflns_limit_h_max 9
_diffrn_reflns_limit_h_min -9
_diffrn_reflns_limit_k_max 13
_diffrn_reflns_limit_k_min -14
_diffrn_reflns_limit_l_max 21
_diffrn_reflns_limit_l_min -14
_diffrn_reflns_number 8005
_diffrn_reflns_theta_full 27.00
_diffrn_reflns_theta_max 27.00
_diffrn_reflns_theta_min 2.46
_diffrn_standards_number 0
_exptl_absorpt_coefficient_mu 3.139
_exptl_absorpt_correction_T_max 0.542
_exptl_absorpt_correction_T_min 0.463
_exptl_absorpt_correction_type multi-scan
_exptl_absorpt_process_details '(SADABS; Sheldrick, 1999)'
_exptl_crystal_colour colorless
_exptl_crystal_density_diffrn 1.693
_exptl_crystal_density_method 'not measured'
_exptl_crystal_description block
_exptl_crystal_F_000 704
_exptl_crystal_size_max 0.30
_exptl_crystal_size_mid 0.20
_exptl_crystal_size_min 0.20
_refine_diff_density_max 0.554
_refine_diff_density_min -0.439
_refine_ls_extinction_method none
_refine_ls_goodness_of_fit_ref 1.028
_refine_ls_hydrogen_treatment constr
_refine_ls_matrix_type full
_refine_ls_number_parameters 182
_refine_ls_number_reflns 3009
_refine_ls_number_restraints 0
_refine_ls_restrained_S_all 1.028
_refine_ls_R_factor_all 0.0516
_refine_ls_R_factor_gt 0.0329
_refine_ls_shift/su_max 0.000
_refine_ls_shift/su_max_lt 0.001
_refine_ls_shift/su_mean 0.000
_refine_ls_structure_factor_coef Fsqd
_refine_ls_weighting_details 'calc w=1/[\s^2^(Fo^2^)+(0.0401P)^2^+0.6448P] where P=(Fo^2^+2Fc^2^)/3'
_refine_ls_weighting_scheme calc
_refine_ls_wR_factor_gt 0.0785
_refine_ls_wR_factor_ref 0.0863
_reflns_number_gt 2349
_reflns_number_total 3009
_reflns_threshold_expression I>2\s(I)
_cod_data_source_file cf2191.cif
_cod_data_source_block I
_cod_original_sg_symbol_Hall -P_2yn
_cod_original_sg_symbol_H-M 'P 21/n'
_cod_database_code 2218072
_cod_database_fobs_code 2218072

loop_
_symmetry_equiv_pos_as_xyz
'x, y, z'
'-x+1/2, y+1/2, -z+1/2'
'-x, -y, -z'
'x-1/2, -y-1/2, z-1/2'

loop_
_atom_site_type_symbol
_atom_site_label
_atom_site_fract_x
_atom_site_fract_y
_atom_site_fract_z
_atom_site_U_iso_or_equiv
_atom_site_adp_type
_atom_site_calc_flag
_atom_site_refinement_flags
_atom_site_occupancy
Br Br 0.79772(5) 0.88457(2) 0.038216(19) 0.03963(12) Uani d . 1
S S 0.65781(9) 0.40138(5) 0.19581(4) 0.02489(16) Uani d . 1
O O1 0.7486(3) 0.36914(16) -0.03375(11) 0.0296(4) Uani d . 1
O O2 0.5677(3) 0.50746(16) 0.21839(12) 0.0327(5) Uani d . 1
O O3 0.5740(3) 0.28903(15) 0.20838(12) 0.0344(5) Uani d . 1
C C1 0.6960(4) 0.4145(2) 0.09406(16) 0.0242(5) Uani d . 1
C C2 0.7309(3) 0.5236(2) 0.05267(15) 0.0227(5) Uani d . 1
C C3 0.7410(4) 0.6429(2) 0.07353(16) 0.0255(5) Uani d . 1
H H3 0.7209 0.6693 0.1264 0.031 Uiso calc R 1
C C4 0.7819(4) 0.7208(2) 0.01307(17) 0.0287(6) Uani d . 1
C C5 0.8107(4) 0.6854(2) -0.06521(16) 0.0305(6) Uani d . 1
H H5 0.8372 0.7425 -0.1045 0.037 Uiso calc R 1
C C6 0.8010(4) 0.5675(3) -0.08587(16) 0.0308(6) Uani d . 1
H H6 0.8198 0.5412 -0.1389 0.037 Uiso calc R 1
C C7 0.7626(3) 0.4899(2) -0.02563(16) 0.0245(5) Uani d . 1
C C8 0.7097(4) 0.3254(2) 0.03977(16) 0.0271(6) Uani d . 1
C C9 0.8786(4) 0.3998(2) 0.24546(16) 0.0259(6) Uani d . 1
C C10 0.9716(4) 0.2932(2) 0.25599(16) 0.0321(6) Uani d . 1
H H10 0.9160 0.2218 0.2368 0.039 Uiso calc R 1
C C11 1.1457(5) 0.2921(3) 0.29469(19) 0.0446(8) Uani d . 1
H H11 1.2105 0.2200 0.3024 0.054 Uiso calc R 1
C C12 1.2249(5) 0.3974(3) 0.32221(19) 0.0506(9) Uani d . 1
H H12 1.3445 0.3969 0.3488 0.061 Uiso calc R 1
C C13 1.1314(5) 0.5031(3) 0.31132(19) 0.0467(8) Uani d . 1
H H13 1.1870 0.5745 0.3304 0.056 Uiso calc R 1
C C14 0.9580(4) 0.5048(2) 0.27289(17) 0.0333(6) Uani d . 1
H H14 0.8935 0.5771 0.2652 0.040 Uiso calc R 1
C C15 0.6972(4) 0.1947(2) 0.04402(19) 0.0374(7) Uani d . 1
H H15A 0.8193 0.1605 0.0419 0.056 Uiso calc R 1
H H15B 0.6169 0.1657 -0.0017 0.056 Uiso calc R 1
H H15C 0.6471 0.1719 0.0947 0.056 Uiso calc R 1

loop_
_atom_site_aniso_label
_atom_site_aniso_U_11
_atom_site_aniso_U_22
_atom_site_aniso_U_33
_atom_site_aniso_U_12
_atom_site_aniso_U_13
_atom_site_aniso_U_23
Br 0.0526(2) 0.02501(16) 0.0412(2) -0.00489(13) 0.00320(14) 0.00437(12)
S 0.0301(4) 0.0189(3) 0.0269(3) -0.0004(2) 0.0096(3) 0.0010(2)
O1 0.0328(11) 0.0301(10) 0.0263(10) 0.0005(8) 0.0042(8) -0.0057(8)
O2 0.0393(12) 0.0266(9) 0.0341(11) 0.0064(8) 0.0149(9) -0.0020(8)
O3 0.0392(12) 0.0259(10) 0.0398(12) -0.0066(8) 0.0140(9) 0.0038(8)
C1 0.0256(14) 0.0230(12) 0.0246(13) 0.0000(10) 0.0059(11) -0.0002(10)
C2 0.0191(13) 0.0259(12) 0.0235(13) 0.0019(10) 0.0038(10) 0.0020(10)
C3 0.0302(14) 0.0242(12) 0.0224(13) 0.0021(10) 0.0046(11) -0.0006(10)
C4 0.0273(15) 0.0262(13) 0.0325(15) -0.0024(11) 0.0019(12) 0.0024(11)
C5 0.0288(15) 0.0371(15) 0.0258(14) 0.0000(12) 0.0039(11) 0.0081(12)
C6 0.0296(15) 0.0427(15) 0.0202(14) 0.0016(12) 0.0033(11) -0.0001(12)
C7 0.0224(13) 0.0252(12) 0.0258(14) 0.0019(10) 0.0007(11) -0.0038(10)
C8 0.0243(14) 0.0275(13) 0.0298(15) -0.0014(11) 0.0032(11) -0.0022(11)
C9 0.0337(15) 0.0256(13) 0.0196(13) -0.0007(10) 0.0096(11) 0.0012(10)
C10 0.0420(18) 0.0317(14) 0.0239(14) 0.0033(12) 0.0101(12) 0.0077(11)
C11 0.043(2) 0.059(2) 0.0330(17) 0.0144(16) 0.0095(14) 0.0149(15)
C12 0.0376(19) 0.087(3) 0.0264(17) -0.0062(18) 0.0010(14) 0.0063(17)
C13 0.053(2) 0.059(2) 0.0276(16) -0.0175(17) 0.0033(14) -0.0068(15)
C14 0.0444(18) 0.0305(14) 0.0258(14) -0.0048(12) 0.0087(13) -0.0023(11)
C15 0.0437(19) 0.0249(14) 0.0443(18) -0.0021(12) 0.0074(14) -0.0072(12)

loop_
_atom_type_symbol
_atom_type_description
_atom_type_scat_dispersion_real
_atom_type_scat_dispersion_imag
_atom_type_scat_source
C C 0.0033 0.0016 'International Tables Vol C Tables 4.2.6.8 and 6.1.1.4'
H H 0.0000 0.0000 'International Tables Vol C Tables 4.2.6.8 and 6.1.1.4'
O O 0.0106 0.0060 'International Tables Vol C Tables 4.2.6.8 and 6.1.1.4'
S S 0.1246 0.1234 'International Tables Vol C Tables 4.2.6.8 and 6.1.1.4'
Br Br -0.2901 2.4595 'International Tables Vol C Tables 4.2.6.8 and 6.1.1.4'

loop_
_geom_angle_atom_site_label_1
_geom_angle_atom_site_label_2
_geom_angle_atom_site_label_3
_geom_angle
O2 S O3 119.57(12)
O2 S C1 107.14(12)
O3 S C1 108.70(12)
O2 S C9 108.19(12)
O3 S C9 108.15(12)
C1 S C9 104.02(12)
C8 O1 C7 106.97(19)
C8 C1 C2 107.1(2)
C8 C1 S 127.2(2)
C2 C1 S 125.57(19)
C7 C2 C3 119.2(2)
C7 C2 C1 104.9(2)
C3 C2 C1 135.9(2)
C4 C3 C2 116.6(2)
C4 C3 H3 121.7
C2 C3 H3 121.7
C3 C4 C5 123.3(2)
C3 C4 Br 118.4(2)
C5 C4 Br 118.32(19)
C6 C5 C4 120.1(2)
C6 C5 H5 119.9
C4 C5 H5 119.9
C7 C6 C5 116.6(2)
C7 C6 H6 121.7
C5 C6 H6 121.7
C6 C7 O1 125.5(2)
C6 C7 C2 124.2(2)
O1 C7 C2 110.3(2)
C1 C8 O1 110.7(2)
C1 C8 C15 134.4(3)
O1 C8 C15 114.9(2)
C14 C9 C10 121.1(3)
C14 C9 S 119.5(2)
C10 C9 S 119.5(2)
C11 C10 C9 119.4(3)
C11 C10 H10 120.3
C9 C10 H10 120.3
C10 C11 C12 119.5(3)
C10 C11 H11 120.3
C12 C11 H11 120.3
C13 C12 C11 120.7(3)
C13 C12 H12 119.6
C11 C12 H12 119.6
C14 C13 C12 120.1(3)
C14 C13 H13 119.9
C12 C13 H13 119.9
C13 C14 C9 119.2(3)
C13 C14 H14 120.4
C9 C14 H14 120.4
C8 C15 H15A 109.5
C8 C15 H15B 109.5
H15A C15 H15B 109.5
C8 C15 H15C 109.5
H15A C15 H15C 109.5
H15B C15 H15C 109.5

loop_
_geom_bond_atom_site_label_1
_geom_bond_atom_site_label_2
_geom_bond_distance
Br C4 1.906(3)
S O2 1.4372(18)
S O3 1.4377(18)
S C1 1.740(3)
S C9 1.758(3)
O1 C8 1.369(3)
O1 C7 1.380(3)
C1 C8 1.363(4)
C1 C2 1.448(3)
C2 C7 1.392(3)
C2 C3 1.398(3)
C3 C4 1.388(4)
C3 H3 0.950
C4 C5 1.392(4)
C5 C6 1.381(4)
C5 H5 0.950
C6 C7 1.378(4)
C6 H6 0.950
C8 C15 1.487(4)
C9 C14 1.387(4)
C9 C10 1.393(4)
C10 C11 1.383(4)
C10 H10 0.950
C11 C12 1.389(5)
C11 H11 0.950
C12 C13 1.387(5)
C12 H12 0.950
C13 C14 1.377(4)
C13 H13 0.950
C14 H14 0.950
C15 H15A 0.980
C15 H15B 0.980
C15 H15C 0.980

loop_
_geom_hbond_atom_site_label_D
_geom_hbond_atom_site_label_H
_geom_hbond_atom_site_label_A
_geom_hbond_site_symmetry_A
_geom_hbond_distance_DH
_geom_hbond_distance_HA
_geom_hbond_distance_DA
_geom_hbond_angle_DHA
C6 H6 Cg 3_765 0.95 2.74 3.561(3) 145.2
C10 H10 O2 2_645 0.95 2.54 3.285(3) 135.0
C14 H14 O3 2_655 0.95 2.45 3.249(3) 141.4
C15 H15C O3 . 0.98 2.40 3.131(4) 130.6

loop_
_geom_torsion_atom_site_label_1
_geom_torsion_atom_site_label_2
_geom_torsion_atom_site_label_3
_geom_torsion_atom_site_label_4
_geom_torsion
O2 S C1 C8 -152.5(2)
O3 S C1 C8 -22.0(3)
C9 S C1 C8 93.1(3)
O2 S C1 C2 31.8(3)
O3 S C1 C2 162.3(2)
C9 S C1 C2 -82.7(2)
C8 C1 C2 C7 0.4(3)
S C1 C2 C7 176.8(2)
C8 C1 C2 C3 -178.5(3)
S C1 C2 C3 -2.0(5)
C7 C2 C3 C4 0.3(4)
C1 C2 C3 C4 179.1(3)
C2 C3 C4 C5 0.5(4)
C2 C3 C4 Br -179.92(19)
C3 C4 C5 C6 -0.6(4)
Br C4 C5 C6 179.8(2)
C4 C5 C6 C7 -0.2(4)
C5 C6 C7 O1 -179.4(2)
C5 C6 C7 C2 1.1(4)
C8 O1 C7 C6 179.8(3)
C8 O1 C7 C2 -0.6(3)
C3 C2 C7 C6 -1.2(4)
C1 C2 C7 C6 179.7(3)
C3 C2 C7 O1 179.2(2)
C1 C2 C7 O1 0.1(3)
C2 C1 C8 O1 -0.8(3)
S C1 C8 O1 -177.14(19)
C2 C1 C8 C15 177.1(3)
S C1 C8 C15 0.8(5)
C7 O1 C8 C1 0.8(3)
C7 O1 C8 C15 -177.5(2)
O2 S C9 C14 -21.6(2)
O3 S C9 C14 -152.5(2)
C1 S C9 C14 92.0(2)
O2 S C9 C10 158.9(2)
O3 S C9 C10 28.0(2)
C1 S C9 C10 -87.4(2)
C14 C9 C10 C11 0.2(4)
S C9 C10 C11 179.7(2)
C9 C10 C11 C12 -0.2(4)
C10 C11 C12 C13 0.1(5)
C11 C12 C13 C14 0.0(5)
C12 C13 C14 C9 0.1(4)
C10 C9 C14 C13 -0.2(4)
S C9 C14 C13 -179.6(2)

loop_
_cod_related_entry_id
_cod_related_entry_database
_cod_related_entry_code
1 ChemSpider 21118018
